data_2021365
loop_
_publ_author_name
'Vande Velde, Christophe M. L.'
'Zeller, Matthias'
'Azov, Vladimir A.'

_publ_section_title
;
 Comparison of computationally cheap methods for providing insight into
 the crystal packing of highly bromomethylated azobenzenes
;
_journal_coeditor_code KY3150
_journal_issue 12
_journal_name_full 'Acta Crystallographica Section C'
_journal_page_first
;
;
_journal_paper_doi 10.1107/S2053229618015309
_journal_volume 74
_journal_year 2018
_chemical_formula_iupac 'C14 H10 Br4 N2'
_chemical_formula_moiety 'C14 H10 Br4 N2'
_chemical_formula_sum 'C14 H10 Br4 N2'
_chemical_formula_weight 525.88
_chemical_melting_point 404.1(10)
_chemical_name_systematic
;
(<i>E</i>)-1,2-Bis[3-(dibromomethyl)phenyl]diazene
;
_space_group_crystal_system triclinic
_space_group_IT_number 2
_space_group_name_Hall '-P 1'
_space_group_name_H-M_alt 'P -1'
_symmetry_space_group_name_Hall '-P 1'
_symmetry_space_group_name_H-M 'P -1'
_atom_sites_solution_hydrogens geom
_atom_sites_solution_primary direct
_atom_sites_solution_secondary difmap
_audit_creation_method SHELXL-2018/3
_cell_angle_alpha 98.103(4)
_cell_angle_beta 103.640(3)
_cell_angle_gamma 96.650(3)
_cell_formula_units_Z 1
_cell_length_a 4.899(2)
_cell_length_b 8.294(2)
_cell_length_c 9.942(3)
_cell_measurement_reflns_used 2578
_cell_measurement_temperature 100(2)
_cell_measurement_theta_max 31.20
_cell_measurement_theta_min 2.51
_cell_volume 384.0(2)
_computing_cell_refinement
;
SAINT (Bruker, 2009)
;
_computing_data_collection
;
APEX2 (Bruker, 2009)
;
_computing_data_reduction
;
SAINT (Bruker, 2009)
;
_computing_publication_material
;
SHELXL2018 (Sheldrick, 2015)
;
_computing_structure_refinement
;
SHELXL2018 (Sheldrick, 2015) and
<i>shelXle</i>(H\"ubschle <i>et al.</i>, 2011)
;
_computing_structure_solution
;
SHELXS2013 (Sheldrick, 2008)
;
_diffrn_ambient_temperature 100(2)
_diffrn_measured_fraction_theta_full 0.995
_diffrn_measured_fraction_theta_max 0.900
_diffrn_measurement_device_type 'Bruker SMART 1000'
_diffrn_measurement_method '\w scans'
_diffrn_radiation_monochromator graphite
_diffrn_radiation_source 'fine-focus sealed tube'
_diffrn_radiation_type MoK\a
_diffrn_radiation_wavelength 0.71073
_diffrn_reflns_av_R_equivalents 0.0417
_diffrn_reflns_av_unetI/netI 0.0503
_diffrn_reflns_limit_h_max 7
_diffrn_reflns_limit_h_min -6
_diffrn_reflns_limit_k_max 11
_diffrn_reflns_limit_k_min -11
_diffrn_reflns_limit_l_max 14
_diffrn_reflns_limit_l_min -14
_diffrn_reflns_number 5417
_diffrn_reflns_theta_full 25.242
_diffrn_reflns_theta_max 31.202
_diffrn_reflns_theta_min 2.141
_exptl_absorpt_coefficient_mu 10.471
_exptl_absorpt_correction_T_max 0.7463
_exptl_absorpt_correction_T_min 0.3080
_exptl_absorpt_correction_type multi-scan
_exptl_absorpt_process_details
;
(SADABS; Krause <i>et al.</i>, 2015)
;
_exptl_crystal_colour red
_exptl_crystal_density_diffrn 2.274
_exptl_crystal_description block
_exptl_crystal_F_000 248
_exptl_crystal_size_max 0.450
_exptl_crystal_size_mid 0.250
_exptl_crystal_size_min 0.200
_refine_diff_density_max 1.081
_refine_diff_density_min -1.112
_refine_ls_extinction_coef 0.022(2)
_refine_ls_extinction_expression Fc^*^=kFc[1+0.001xFc^2^\l^3^/sin(2\q)]^-1/4^
_refine_ls_extinction_method
;
SHELXL2018 (Sheldrick, 2015)
;
_refine_ls_goodness_of_fit_ref 1.046
_refine_ls_hydrogen_treatment constr
_refine_ls_matrix_type full
_refine_ls_number_parameters 92
_refine_ls_number_reflns 2249
_refine_ls_number_restraints 0
_refine_ls_restrained_S_all 1.046
_refine_ls_R_factor_all 0.0382
_refine_ls_R_factor_gt 0.0327
_refine_ls_shift/su_max 0.000
_refine_ls_shift/su_mean 0.000
_refine_ls_structure_factor_coef Fsqd
_refine_ls_weighting_details 'w=1/[\s^2^(Fo^2^)+(0.0356P)^2^+0.5445P] where P=(Fo^2^+2Fc^2^)/3'
_refine_ls_weighting_scheme calc
_refine_ls_wR_factor_gt 0.0819
_refine_ls_wR_factor_ref 0.0847
_reflns_number_gt 1993
_reflns_number_total 2249
_reflns_threshold_expression 'I > 2\s(I)'
_cod_data_source_file ky3150sup1.cif
_cod_data_source_block 8
_cod_depositor_comments
;
The following automatic conversions were performed:

'_chemical_melting_point' value '130-132 C' was changed to
'404.1(10)' - it was converted from degrees Celsius(C) to Kelvins(K),
the average value was taken and precision was estimated.

Automatic conversion script
Id: cif_fix_values 4973 2017-02-22 13:04:09Z antanas 
;
_cod_database_code 2021365
_shelx_space_group_comment
;
The symmetry employed for this shelxl refinement is uniquely defined
by the following loop, which should always be used as a source of
symmetry information in preference to the above space-group names.
They are only intended as comments.
;
_shelx_estimated_absorpt_t_min 0.088
_shelx_estimated_absorpt_t_max 0.229

loop_
_space_group_symop_operation_xyz
'x, y, z'
'-x, -y, -z'

loop_
_atom_site_type_symbol
_atom_site_label
_atom_site_fract_x
_atom_site_fract_y
_atom_site_fract_z
_atom_site_U_iso_or_equiv
_atom_site_adp_type
_atom_site_calc_flag
_atom_site_occupancy
Br Br1 0.70209(6) 0.44619(3) 0.34815(3) 0.01868(11) Uani d 1
Br Br2 0.20145(6) 0.33924(4) 0.06638(3) 0.01621(11) Uani d 1
N N1 0.0313(5) -0.0658(3) 0.4728(3) 0.0132(5) Uani d 1
C C1 0.4352(5) 0.1125(3) 0.2374(3) 0.0112(5) Uani d 1
C C2 0.5243(6) -0.0295(4) 0.1812(3) 0.0120(5) Uani d 1
H H2 0.638710 -0.023851 0.116479 0.014 Uiso calc 1
C C3 0.4455(6) -0.1808(4) 0.2198(3) 0.0139(5) Uani d 1
H H3 0.505053 -0.277981 0.181129 0.017 Uiso calc 1
C C4 0.2802(6) -0.1874(3) 0.3148(3) 0.0134(5) Uani d 1
H H4 0.225421 -0.289857 0.340843 0.016 Uiso calc 1
C C5 0.1935(5) -0.0453(3) 0.3726(3) 0.0112(5) Uani d 1
C C6 0.2684(6) 0.1049(3) 0.3332(3) 0.0121(5) Uani d 1
H H6 0.206496 0.201498 0.371228 0.015 Uiso calc 1
C C7 0.5238(6) 0.2695(4) 0.1914(3) 0.0128(5) Uani d 1
H H7 0.667019 0.248602 0.136699 0.015 Uiso calc 1

loop_
_atom_site_aniso_label
_atom_site_aniso_U_11
_atom_site_aniso_U_22
_atom_site_aniso_U_33
_atom_site_aniso_U_12
_atom_site_aniso_U_13
_atom_site_aniso_U_23
Br1 0.02306(17) 0.00910(16) 0.01960(17) -0.00228(11) 0.00056(11) 0.00057(11)
Br2 0.01474(16) 0.01765(18) 0.01783(17) 0.00473(11) 0.00286(10) 0.00875(11)
N1 0.0128(10) 0.0114(11) 0.0144(11) 0.0008(9) 0.0016(8) 0.0026(9)
C1 0.0096(11) 0.0097(12) 0.0123(12) 0.0010(9) -0.0007(8) 0.0021(9)
C2 0.0128(11) 0.0116(13) 0.0098(11) 0.0021(10) 0.0000(9) 0.0009(10)
C3 0.0187(13) 0.0075(12) 0.0140(12) 0.0035(10) 0.0019(10) -0.0004(10)
C4 0.0165(12) 0.0070(12) 0.0146(12) 0.0006(10) 0.0010(9) 0.0011(10)
C5 0.0099(11) 0.0106(13) 0.0117(11) 0.0002(9) 0.0005(8) 0.0024(9)
C6 0.0126(11) 0.0093(12) 0.0136(12) 0.0019(9) 0.0016(9) 0.0024(10)
C7 0.0114(11) 0.0102(12) 0.0150(12) 0.0005(9) 0.0007(9) 0.0018(10)

loop_
_atom_type_symbol
_atom_type_description
_atom_type_scat_dispersion_real
_atom_type_scat_dispersion_imag
_atom_type_scat_source
C C 0.0033 0.0016 'International Tables Vol C Tables 4.2.6.8 and 6.1.1.4'
H H 0.0000 0.0000 'International Tables Vol C Tables 4.2.6.8 and 6.1.1.4'
Br Br -0.2901 2.4595 'International Tables Vol C Tables 4.2.6.8 and 6.1.1.4'
N N 0.0061 0.0033 'International Tables Vol C Tables 4.2.6.8 and 6.1.1.4'

loop_
_geom_angle_atom_site_label_1
_geom_angle_atom_site_label_2
_geom_angle_atom_site_label_3
_geom_angle_site_symmetry_1
_geom_angle
N1 N1 C5 2_556 113.9(3)
C2 C1 C6 . 120.1(3)
C2 C1 C7 . 117.7(2)
C6 C1 C7 . 122.2(2)
C1 C2 C3 . 120.1(3)
C1 C2 H2 . 119.9
C3 C2 H2 . 119.9
C4 C3 C2 . 119.4(3)
C4 C3 H3 . 120.3
C2 C3 H3 . 120.3
C3 C4 C5 . 120.6(3)
C3 C4 H4 . 119.7
C5 C4 H4 . 119.7
C4 C5 C6 . 120.1(3)
C4 C5 N1 . 115.8(2)
C6 C5 N1 . 124.1(3)
C5 C6 C1 . 119.6(3)
C5 C6 H6 . 120.2
C1 C6 H6 . 120.2
C1 C7 Br1 . 112.63(19)
C1 C7 Br2 . 111.38(18)
Br1 C7 Br2 . 109.85(14)
C1 C7 H7 . 107.6
Br1 C7 H7 . 107.6
Br2 C7 H7 . 107.6

loop_
_geom_bond_atom_site_label_1
_geom_bond_atom_site_label_2
_geom_bond_site_symmetry_2
_geom_bond_distance
Br1 C7 . 1.938(3)
Br2 C7 . 1.965(3)
N1 N1 2_556 1.253(5)
N1 C5 . 1.429(4)
C1 C2 . 1.393(4)
C1 C6 . 1.397(4)
C1 C7 . 1.491(4)
C2 C3 . 1.402(4)
C2 H2 . 0.9500
C3 C4 . 1.384(4)
C3 H3 . 0.9500
C4 C5 . 1.393(4)
C4 H4 . 0.9500
C5 C6 . 1.393(4)
C6 H6 . 0.9500
C7 H7 . 1.0000

loop_
_geom_torsion_atom_site_label_1
_geom_torsion_atom_site_label_2
_geom_torsion_atom_site_label_3
_geom_torsion_atom_site_label_4
_geom_torsion_site_symmetry_1
_geom_torsion
C6 C1 C2 C3 . 0.4(4)
C7 C1 C2 C3 . -179.5(2)
C1 C2 C3 C4 . -0.4(4)
C2 C3 C4 C5 . -0.4(4)
C3 C4 C5 C6 . 1.2(4)
C3 C4 C5 N1 . -178.1(3)
N1 N1 C5 C4 2_556 176.8(3)
N1 N1 C5 C6 2_556 -2.4(4)
C4 C5 C6 C1 . -1.2(4)
N1 C5 C6 C1 . 178.0(2)
C2 C1 C6 C5 . 0.4(4)
C7 C1 C6 C5 . -179.7(2)
C2 C1 C7 Br1 . -128.1(2)
C6 C1 C7 Br1 . 52.1(3)
C2 C1 C7 Br2 . 108.0(2)
C6 C1 C7 Br2 . -71.9(3)

_cod_database_fobs_code 2021365
